data_7229388
loop_
_publ_author_name
'Chen, Jing-Min'
'Zhou, Qian-Kun'
'Hou, Yi-Xuan'
'Liu, Dong'

_publ_section_title
;
 Single-crystal-to-single-crystal conversions of two metal-mediated
 photoreactive coordination polymers based on stereoselective [2+2]
 photocycloaddition reactions
;
_journal_name_full CrystEngComm
_journal_paper_doi 10.1039/C7CE01402C
_journal_year 2017
_chemical_formula_moiety 'C33 H27 Ag2 N4 O4, C21 H16 Ag N2 O4, H2 O'
_chemical_formula_sum 'C54 H45 Ag3 N6 O9'
_chemical_formula_weight 1245.57
_space_group_crystal_system monoclinic
_space_group_IT_number 7
_space_group_name_Hall 'P -2yac'
_space_group_name_H-M_alt 'P 1 n 1'
_symmetry_space_group_name_Hall 'P -2yac'
_symmetry_space_group_name_H-M 'P 1 n 1'
_atom_sites_solution_hydrogens mixed
_audit_creation_method SHELXL-2014/7
_audit_update_record
;
2017-10-12 deposited with the CCDC.
2017-10-24 downloaded from the CCDC.
;
_cell_angle_alpha 90
_cell_angle_beta 107.23(3)
_cell_angle_gamma 90
_cell_formula_units_Z 2
_cell_length_a 13.251(3)
_cell_length_b 9.797(2)
_cell_length_c 20.209(4)
_cell_measurement_reflns_used 11199
_cell_measurement_temperature 223(2)
_cell_measurement_theta_max 27.53
_cell_measurement_theta_min 3.052
_cell_volume 2505.8(10)
_computing_cell_refinement 'SMART (Bruker, 2001)'
_computing_data_collection 'SMART (Bruker, 2001)'
_computing_data_reduction 'SAINT-Plus (Bruker, 2009)'
_computing_molecular_graphics 'DIAMOND (Brandenburg, 2010)'
_computing_structure_refinement 'SHELXL2014 (Sheldrick, 2015)'
_computing_structure_solution 'SHELXL-2014/7 (Sheldrick, 2015)'
_diffrn_ambient_temperature 223(2)
_diffrn_measured_fraction_theta_full 0.997
_diffrn_measured_fraction_theta_max 0.996
_diffrn_measurement_device_type 'CCD area detector'
_diffrn_measurement_method 'phi and omega scans'
_diffrn_radiation_type MoK\a
_diffrn_radiation_wavelength 0.71073
_diffrn_reflns_av_unetI/netI 0.0470
_diffrn_reflns_Laue_measured_fraction_full 0.997
_diffrn_reflns_Laue_measured_fraction_max 0.996
_diffrn_reflns_limit_h_max 17
_diffrn_reflns_limit_h_min -17
_diffrn_reflns_limit_k_max 12
_diffrn_reflns_limit_k_min -12
_diffrn_reflns_limit_l_max 26
_diffrn_reflns_limit_l_min -26
_diffrn_reflns_number 11199
_diffrn_reflns_point_group_measured_fraction_full 0.997
_diffrn_reflns_point_group_measured_fraction_max 0.996
_diffrn_reflns_theta_full 25.242
_diffrn_reflns_theta_max 27.562
_diffrn_reflns_theta_min 2.963
_diffrn_source 'fine-focus sealed tube'
_exptl_absorpt_coefficient_mu 1.224
_exptl_absorpt_correction_T_max 0.882
_exptl_absorpt_correction_T_min 0.822
_exptl_absorpt_correction_type multi-scan
_exptl_absorpt_process_details 'SADABS; Bruker, 2008'
_exptl_crystal_colour colorless
_exptl_crystal_density_diffrn 1.651
_exptl_crystal_description block
_exptl_crystal_F_000 1248
_exptl_crystal_size_max 0.150
_exptl_crystal_size_mid 0.120
_exptl_crystal_size_min 0.090
_refine_diff_density_max 2.307
_refine_diff_density_min -1.871
_refine_diff_density_rms 0.151
_refine_ls_abs_structure_details
;
 Flack x determined using 3384 quotients [(I+)-(I-)]/[(I+)+(I-)]
 (Parsons, Flack and Wagner, Acta Cryst. B69 (2013) 249-259).
;
_refine_ls_abs_structure_Flack 0.008(10)
_refine_ls_extinction_method none
_refine_ls_goodness_of_fit_ref 1.108
_refine_ls_hydrogen_treatment constr
_refine_ls_matrix_type full
_refine_ls_number_parameters 640
_refine_ls_number_reflns 11199
_refine_ls_number_restraints 2
_refine_ls_restrained_S_all 1.107
_refine_ls_R_factor_all 0.1081
_refine_ls_R_factor_gt 0.0818
_refine_ls_shift/su_max 0.000
_refine_ls_shift/su_mean 0.000
_refine_ls_structure_factor_coef Fsqd
_refine_ls_weighting_details 'w=1/[\s^2^(Fo^2^)+(0.1090P)^2^+12.0866P] where P=(Fo^2^+2Fc^2^)/3'
_refine_ls_weighting_scheme calc
_refine_ls_wR_factor_gt 0.2074
_refine_ls_wR_factor_ref 0.2239
_reflns_Friedel_coverage 0.998
_reflns_Friedel_fraction_full 0.998
_reflns_Friedel_fraction_max 0.996
_reflns_number_gt 8695
_reflns_number_total 11199
_reflns_threshold_expression 'I > 2\s(I)'
_cod_data_source_file c7ce01402c2.cif
_cod_data_source_block 1554532
_cod_database_code 7229388
_shelx_shelxl_version_number 2014/7
_shelx_space_group_comment
;
The symmetry employed for this shelxl refinement is uniquely defined
by the following loop, which should always be used as a source of
symmetry information in preference to the above space-group names.
They are only intended as comments.
;
_shelx_estimated_absorpt_t_min 0.838
_shelx_estimated_absorpt_t_max 0.898

loop_
_space_group_symop_operation_xyz
'x, y, z'
'x+1/2, -y, z+1/2'

loop_
_atom_site_label
_atom_site_type_symbol
_atom_site_fract_x
_atom_site_fract_y
_atom_site_fract_z
_atom_site_U_iso_or_equiv
_atom_site_adp_type
_atom_site_occupancy
_atom_site_site_symmetry_order
_atom_site_calc_flag
_atom_site_refinement_flags_posn
_atom_site_refinement_flags_adp
Ag1 Ag 0.25944(12) 1.20783(14) 0.38528(10) 0.0624(4) Uani 1 1 d . .
Ag2 Ag 0.19335(11) 1.25885(11) 0.22027(8) 0.0537(4) Uani 1 1 d . .
Ag3 Ag 0.01777(10) 1.27314(13) 0.05365(8) 0.0600(4) Uani 1 1 d . .
N1 N 0.2366(11) 0.9909(15) 0.4129(8) 0.048(3) Uani 1 1 d . .
N2 N 0.3957(12) 0.3034(15) 0.3664(8) 0.052(4) Uani 1 1 d . .
N3 N 0.1543(10) 1.0431(10) 0.2278(7) 0.038(3) Uani 1 1 d . .
N4 N 0.3205(10) 0.3495(11) 0.1819(7) 0.036(3) Uani 1 1 d . .
N5 N 0.0543(11) 1.4978(13) 0.0490(8) 0.046(3) Uani 1 1 d . .
N6 N -0.1132(13) 2.1902(14) 0.0914(8) 0.048(3) Uani 1 1 d . .
O1 O 0.0937(11) 1.3000(16) 0.3597(8) 0.072(4) Uani 1 1 d . .
O2 O 0.0857(12) 1.3934(16) 0.2576(9) 0.079(4) Uani 1 1 d . .
O3 O -0.3310(13) 1.7381(19) 0.1941(9) 0.090(5) Uani 1 1 d . .
H3O H -0.3683 1.7638 0.1554 0.135 Uiso 1 1 calc R U
O4 O -0.2305(14) 1.632(2) 0.1367(8) 0.085(5) Uani 1 1 d . .
O5 O 0.1432(15) 1.1485(18) 0.0301(11) 0.096(6) Uani 1 1 d . .
O6 O 0.0907(14) 1.192(2) -0.0807(12) 0.112(7) Uani 1 1 d . .
O7 O 0.4634(15) 0.911(3) 0.1413(11) 0.122(9) Uani 1 1 d . .
O8 O 0.5490(12) 0.7974(19) 0.0803(10) 0.090(5) Uani 1 1 d . .
O9 O 0.2120(13) 1.374(2) 0.4947(8) 0.094(5) Uani 1 1 d . .
H1W H 0.1505 1.3398 0.4828 0.141 Uiso 1 1 d R U
H2W H 0.2312 1.4058 0.5358 0.141 Uiso 1 1 d R U
C1 C 0.1547(17) 0.956(2) 0.4343(12) 0.067(6) Uani 1 1 d . .
H1 H 0.1100 1.0246 0.4424 0.081 Uiso 1 1 calc R U
C2 C 0.1327(17) 0.814(3) 0.4456(13) 0.073(6) Uani 1 1 d . .
H2 H 0.0744 0.7910 0.4609 0.087 Uiso 1 1 calc R U
C3 C 0.1980(18) 0.712(2) 0.4337(11) 0.061(5) Uani 1 1 d . .
H3 H 0.1854 0.6196 0.4418 0.073 Uiso 1 1 calc R U
C4 C 0.2847(16) 0.7493(17) 0.4090(10) 0.049(5) Uani 1 1 d . .
C5 C 0.2967(11) 0.8935(17) 0.4008(9) 0.046(4) Uani 1 1 d . .
H5 H 0.3537 0.9209 0.3852 0.055 Uiso 1 1 calc R U
C6 C 0.3534(10) 0.6625(13) 0.3892(8) 0.035(3) Uani 1 1 d . .
H6 H 0.4070 0.7017 0.3736 0.042 Uiso 1 1 calc R U
C7 C 0.3478(12) 0.5298(17) 0.3910(9) 0.045(4) Uani 1 1 d . .
H7 H 0.2928 0.4920 0.4057 0.054 Uiso 1 1 calc R U
C8 C 0.4246(13) 0.4283(18) 0.3710(9) 0.045(4) Uani 1 1 d . .
C9 C 0.5043(16) 0.483(2) 0.3517(11) 0.061(5) Uani 1 1 d . .
H9 H 0.5137 0.5782 0.3529 0.073 Uiso 1 1 calc R U
C10 C 0.5750(14) 0.397(2) 0.3295(12) 0.067(6) Uani 1 1 d . .
H10 H 0.6330 0.4313 0.3170 0.080 Uiso 1 1 calc R U
C11 C 0.551(2) 0.256(2) 0.3277(13) 0.073(7) Uani 1 1 d . .
H11 H 0.5954 0.1928 0.3155 0.088 Uiso 1 1 calc R U
C12 C 0.4628(17) 0.212(2) 0.3437(11) 0.064(6) Uani 1 1 d . .
H12 H 0.4460 0.1184 0.3396 0.076 Uiso 1 1 calc R U
C13 C 0.0693(13) 1.0007(17) 0.2484(9) 0.046(4) Uani 1 1 d . .
H13 H 0.0257 1.0667 0.2598 0.055 Uiso 1 1 calc R U
C14 C 0.0454(11) 0.8602(14) 0.2532(8) 0.038(3) Uani 1 1 d . .
H14 H -0.0155 0.8346 0.2649 0.045 Uiso 1 1 calc R U
C15 C 0.1108(13) 0.7631(13) 0.2408(9) 0.035(4) Uani 1 1 d . .
H15 H 0.0975 0.6705 0.2473 0.041 Uiso 1 1 calc R U
C16 C 0.2022(12) 0.8012(12) 0.2173(8) 0.032(3) Uani 1 1 d . .
C17 C 0.2142(11) 0.9432(14) 0.2132(8) 0.035(3) Uani 1 1 d . .
H17 H 0.2716 0.9722 0.1984 0.042 Uiso 1 1 calc R U
C18 C 0.2695(11) 0.7108(14) 0.2003(8) 0.035(3) Uani 1 1 d . .
H18 H 0.3250 0.7497 0.1866 0.042 Uiso 1 1 calc R U
C19 C 0.2663(12) 0.5731(12) 0.2008(8) 0.036(3) Uani 1 1 d . .
H19 H 0.2132 0.5308 0.2157 0.043 Uiso 1 1 calc R U
C20 C 0.3393(15) 0.4878(15) 0.1799(8) 0.047(4) Uani 1 1 d . .
C21 C 0.4217(14) 0.5286(19) 0.1581(11) 0.057(4) Uani 1 1 d . .
H21 H 0.4370 0.6223 0.1588 0.068 Uiso 1 1 calc R U
C22 C 0.4851(15) 0.4383(19) 0.1347(11) 0.059(5) Uani 1 1 d . .
H22 H 0.5402 0.4716 0.1187 0.071 Uiso 1 1 calc R U
C23 C 0.4669(17) 0.305(2) 0.1351(12) 0.067(5) Uani 1 1 d . .
H23 H 0.5088 0.2419 0.1200 0.080 Uiso 1 1 calc R U
C24 C 0.3806(17) 0.2599(15) 0.1595(11) 0.053(5) Uani 1 1 d . .
H24 H 0.3658 0.1661 0.1598 0.063 Uiso 1 1 calc R U
C25 C 0.1341(13) 1.5387(17) 0.0254(10) 0.049(4) Uani 1 1 d . .
H25 H 0.1774 1.4724 0.0141 0.059 Uiso 1 1 calc R U
C26 C 0.1548(17) 1.674(2) 0.0174(11) 0.060(5) Uani 1 1 d . .
H26 H 0.2130 1.6989 0.0023 0.072 Uiso 1 1 calc R U
C27 C 0.0918(15) 1.773(2) 0.0310(12) 0.051(5) Uani 1 1 d . .
H27 H 0.1051 1.8665 0.0268 0.062 Uiso 1 1 calc R U
C28 C 0.0109(15) 1.7297(12) 0.0505(9) 0.042(2) Uani 1 1 d . .
C29 C -0.0063(14) 1.5917(12) 0.0605(9) 0.042(2) Uani 1 1 d . .
H29 H -0.0638 1.5666 0.0761 0.050 Uiso 1 1 calc R U
C30 C -0.0682(14) 1.8276(13) 0.0707(9) 0.042(2) Uani 1 1 d . .
H30 H -0.1223 1.7860 0.0848 0.050 Uiso 1 1 calc R U
C31 C -0.0677(15) 1.9611(19) 0.0700(10) 0.053(4) Uani 1 1 d . .
H31 H -0.0171 2.0017 0.0520 0.063 Uiso 1 1 calc R U
C32 C -0.1328(11) 2.0519(14) 0.0927(8) 0.036(3) Uani 1 1 d . .
C33 C -0.2183(14) 2.0059(19) 0.1147(10) 0.054(4) Uani 1 1 d . .
H33 H -0.2357 1.9128 0.1138 0.065 Uiso 1 1 calc R U
C34 C -0.271(3) 2.096(2) 0.1361(14) 0.086(8) Uani 1 1 d . .
H34 H -0.3266 2.0646 0.1525 0.104 Uiso 1 1 calc R U
C35 C -0.2537(17) 2.236(2) 0.1371(12) 0.062(5) Uani 1 1 d . .
H35 H -0.2951 2.2981 0.1534 0.075 Uiso 1 1 calc R U
C36 C -0.1733(18) 2.278(2) 0.1131(13) 0.060(5) Uani 1 1 d . .
H36 H -0.1596 2.3724 0.1118 0.073 Uiso 1 1 calc R U
C37 C -0.0357(12) 1.4725(16) 0.3156(8) 0.043(3) Uani 1 1 d . .
C38 C -0.0554(13) 1.4926(18) 0.3788(9) 0.047(4) Uani 1 1 d . .
H38 H -0.0129 1.4503 0.4192 0.057 Uiso 1 1 calc R U
C39 C -0.1375(14) 1.5750(19) 0.3811(8) 0.052(4) Uani 1 1 d . .
C40 C -0.2044(12) 1.6301(17) 0.3208(10) 0.048(4) Uani 1 1 d . .
H40 H -0.2631 1.6823 0.3224 0.057 Uiso 1 1 calc R U
C41 C -0.1847(12) 1.6086(17) 0.2591(9) 0.047(4) Uani 1 1 d . .
C42 C -0.0983(11) 1.5298(14) 0.2562(8) 0.035(3) Uani 1 1 d . .
H42 H -0.0835 1.5166 0.2140 0.042 Uiso 1 1 calc R U
C43 C 0.0544(11) 1.3796(17) 0.3123(9) 0.043(3) Uani 1 1 d . .
C44 C -0.2577(15) 1.661(2) 0.1869(11) 0.067(6) Uani 1 1 d . .
C45 C -0.157(2) 1.598(3) 0.4495(13) 0.096(9) Uani 1 1 d . .
H45A H -0.1433 1.5142 0.4762 0.144 Uiso 1 1 calc R U
H45B H -0.2295 1.6257 0.4420 0.144 Uiso 1 1 calc R U
H45C H -0.1099 1.6691 0.4745 0.144 Uiso 1 1 calc R U
C46 C 0.2401(11) 1.0427(14) -0.0338(8) 0.039(3) Uani 1 1 d . .
C47 C 0.2507(13) 1.0131(18) -0.0994(9) 0.050(4) Uani 1 1 d . .
H47 H 0.2020 1.0507 -0.1389 0.060 Uiso 1 1 calc R U
C48 C 0.3311(14) 0.9298(19) -0.1075(10) 0.057(5) Uani 1 1 d . .
C49 C 0.4034(12) 0.8842(18) -0.0437(12) 0.061(5) Uani 1 1 d . .
H49 H 0.4603 0.8284 -0.0453 0.073 Uiso 1 1 calc R U
C50 C 0.3930(13) 0.9186(15) 0.0197(9) 0.047(4) Uani 1 1 d . .
C51 C 0.3096(12) 0.9946(16) 0.0211(10) 0.049(4) Uani 1 1 d . .
H51 H 0.3006 1.0144 0.0645 0.059 Uiso 1 1 calc R U
C52 C 0.1467(16) 1.133(2) -0.0251(14) 0.070(6) Uani 1 1 d . .
C53 C 0.476(2) 0.867(2) 0.0860(12) 0.074(6) Uani 1 1 d . .
C54 C 0.343(2) 0.891(4) -0.1771(15) 0.103(10) Uani 1 1 d . .
H54A H 0.3179 0.7987 -0.1885 0.154 Uiso 1 1 calc R U
H54B H 0.4165 0.8975 -0.1755 0.154 Uiso 1 1 calc R U
H54C H 0.3012 0.9533 -0.2122 0.154 Uiso 1 1 calc R U

loop_
_atom_site_aniso_label
_atom_site_aniso_U_11
_atom_site_aniso_U_22
_atom_site_aniso_U_33
_atom_site_aniso_U_23
_atom_site_aniso_U_13
_atom_site_aniso_U_12
Ag1 0.0536(7) 0.0368(7) 0.0938(11) 0.0001(7) 0.0172(7) 0.0010(6)
Ag2 0.0694(8) 0.0183(5) 0.0821(9) -0.0030(5) 0.0361(7) -0.0002(5)
Ag3 0.0723(9) 0.0301(6) 0.0889(11) -0.0072(6) 0.0411(8) -0.0028(6)
N1 0.053(8) 0.038(7) 0.051(8) -0.014(6) 0.011(7) 0.000(6)
N2 0.055(8) 0.032(7) 0.055(9) 0.023(6) -0.003(7) -0.023(7)
N3 0.059(7) 0.006(4) 0.061(8) -0.006(4) 0.037(6) -0.005(4)
N4 0.051(7) 0.017(5) 0.049(7) -0.006(4) 0.026(6) 0.000(5)
N5 0.044(7) 0.032(7) 0.059(9) 0.006(6) 0.012(6) -0.012(5)
N6 0.068(9) 0.028(6) 0.055(9) -0.015(6) 0.030(7) -0.006(6)
O1 0.063(8) 0.075(9) 0.079(10) 0.007(8) 0.024(7) 0.025(7)
O2 0.075(9) 0.058(9) 0.120(13) 0.012(8) 0.053(9) 0.025(7)
O3 0.068(10) 0.105(13) 0.084(12) 0.027(9) 0.002(8) 0.033(9)
O4 0.103(12) 0.110(13) 0.050(8) 0.010(8) 0.034(8) 0.003(10)
O5 0.107(13) 0.060(10) 0.136(16) -0.006(10) 0.058(12) 0.028(9)
O6 0.077(11) 0.111(15) 0.139(17) 0.030(13) 0.020(11) 0.067(11)
O7 0.071(11) 0.19(3) 0.093(14) 0.053(15) 0.011(10) 0.034(13)
O8 0.057(8) 0.084(11) 0.122(15) 0.041(10) 0.015(9) 0.030(8)
O9 0.082(10) 0.133(16) 0.060(9) 0.007(9) 0.010(8) -0.006(10)
C1 0.061(12) 0.072(13) 0.081(14) 0.007(11) 0.039(11) -0.020(10)
C2 0.060(12) 0.084(15) 0.084(15) -0.013(13) 0.037(11) -0.018(11)
C3 0.074(13) 0.044(10) 0.069(13) 0.004(9) 0.029(11) 0.010(9)
C4 0.058(11) 0.031(8) 0.044(9) 0.014(6) -0.006(8) 0.011(7)
C5 0.024(6) 0.046(9) 0.062(11) 0.017(7) 0.006(6) 0.009(6)
C6 0.030(6) 0.022(6) 0.065(9) -0.001(6) 0.034(6) -0.010(5)
C7 0.029(7) 0.048(10) 0.061(10) 0.003(8) 0.018(7) -0.012(7)
C8 0.043(8) 0.045(9) 0.045(9) 0.000(7) 0.009(7) -0.004(7)
C9 0.060(11) 0.053(11) 0.071(13) 0.002(9) 0.020(10) -0.014(9)
C10 0.041(9) 0.083(15) 0.090(15) -0.004(12) 0.040(9) 0.007(9)
C11 0.075(15) 0.072(15) 0.069(14) -0.015(11) 0.016(11) 0.036(12)
C12 0.059(12) 0.038(9) 0.080(14) -0.007(9) 0.000(10) 0.028(9)
C13 0.050(9) 0.036(8) 0.060(10) -0.003(7) 0.030(8) -0.015(7)
C14 0.040(7) 0.023(6) 0.063(10) 0.006(6) 0.035(7) -0.001(5)
C15 0.047(8) 0.009(6) 0.047(9) -0.005(5) 0.012(7) -0.011(5)
C16 0.037(7) 0.013(5) 0.043(7) 0.014(5) 0.005(6) -0.002(5)
C17 0.032(7) 0.031(6) 0.055(9) -0.010(6) 0.031(6) -0.002(5)
C18 0.043(8) 0.021(6) 0.049(8) -0.008(6) 0.023(7) -0.016(5)
C19 0.049(8) 0.006(5) 0.058(9) 0.007(5) 0.025(7) 0.004(5)
C20 0.071(11) 0.023(7) 0.039(8) 0.001(6) 0.003(8) -0.019(7)
C21 0.046(9) 0.048(10) 0.076(13) 0.001(9) 0.018(9) 0.002(7)
C22 0.055(10) 0.044(9) 0.088(14) 0.010(9) 0.037(10) -0.002(8)
C23 0.081(13) 0.047(10) 0.085(14) -0.016(10) 0.045(11) 0.016(10)
C24 0.077(12) 0.021(7) 0.070(12) -0.014(7) 0.038(10) 0.000(7)
C25 0.039(8) 0.034(8) 0.070(12) -0.006(7) 0.009(8) 0.004(6)
C26 0.074(13) 0.041(9) 0.074(13) 0.014(9) 0.035(10) -0.008(9)
C27 0.039(9) 0.045(11) 0.073(14) -0.009(9) 0.022(9) -0.006(7)
C28 0.065(6) 0.005(3) 0.057(5) 0.003(3) 0.019(4) 0.006(3)
C29 0.065(6) 0.005(3) 0.057(5) 0.003(3) 0.019(4) 0.006(3)
C30 0.065(6) 0.005(3) 0.057(5) 0.003(3) 0.019(4) 0.006(3)
C31 0.059(11) 0.047(9) 0.063(11) -0.005(8) 0.035(9) -0.002(8)
C32 0.035(7) 0.025(6) 0.048(9) 0.013(6) 0.013(6) 0.006(5)
C33 0.058(10) 0.046(9) 0.073(12) -0.002(8) 0.044(10) -0.016(8)
C34 0.13(2) 0.059(13) 0.084(16) -0.003(11) 0.060(16) -0.013(14)
C35 0.063(11) 0.063(12) 0.070(12) -0.011(10) 0.033(10) 0.000(9)
C36 0.062(12) 0.046(11) 0.084(15) -0.008(10) 0.037(11) 0.004(9)
C37 0.044(8) 0.037(7) 0.047(9) 0.002(6) 0.013(7) 0.005(6)
C38 0.041(8) 0.053(9) 0.043(9) 0.006(7) 0.005(7) 0.004(7)
C39 0.062(10) 0.063(10) 0.031(8) -0.009(7) 0.012(8) -0.003(8)
C40 0.034(7) 0.044(8) 0.070(11) 0.000(8) 0.023(7) 0.007(6)
C41 0.038(7) 0.044(8) 0.050(10) 0.019(7) 0.001(7) -0.004(6)
C42 0.038(7) 0.029(6) 0.043(8) -0.004(6) 0.021(6) -0.003(5)
C43 0.033(7) 0.050(8) 0.049(9) -0.003(7) 0.017(7) 0.000(6)
C44 0.048(10) 0.075(13) 0.066(13) 0.023(10) -0.001(9) -0.015(9)
C45 0.12(2) 0.12(2) 0.068(15) 0.002(15) 0.059(15) 0.023(17)
C46 0.034(7) 0.027(6) 0.054(9) -0.007(6) 0.010(7) -0.004(5)
C47 0.042(8) 0.060(10) 0.047(10) 0.008(7) 0.013(7) 0.016(7)
C48 0.055(10) 0.050(9) 0.078(13) 0.004(9) 0.036(10) 0.002(8)
C49 0.027(7) 0.044(9) 0.118(17) 0.008(10) 0.032(9) 0.009(7)
C50 0.046(9) 0.032(7) 0.058(10) 0.007(7) 0.008(8) -0.008(6)
C51 0.037(8) 0.039(8) 0.070(12) -0.004(7) 0.014(8) -0.017(6)
C52 0.063(12) 0.054(11) 0.113(18) -0.037(12) 0.061(13) -0.017(9)
C53 0.098(17) 0.070(13) 0.065(14) 0.017(11) 0.038(13) -0.010(12)
C54 0.069(14) 0.14(3) 0.10(2) -0.029(19) 0.037(14) 0.014(16)

loop_
_atom_type_symbol
_atom_type_description
_atom_type_scat_dispersion_real
_atom_type_scat_dispersion_imag
_atom_type_scat_source
C C 0.0033 0.0016 'International Tables Vol C Tables 4.2.6.8 and 6.1.1.4'
H H 0.0000 0.0000 'International Tables Vol C Tables 4.2.6.8 and 6.1.1.4'
N N 0.0061 0.0033 'International Tables Vol C Tables 4.2.6.8 and 6.1.1.4'
O O 0.0106 0.0060 'International Tables Vol C Tables 4.2.6.8 and 6.1.1.4'
Ag Ag -0.8971 1.1015 'International Tables Vol C Tables 4.2.6.8 and 6.1.1.4'

loop_
_geom_angle_atom_site_label_1
_geom_angle_atom_site_label_2
_geom_angle_atom_site_label_3
_geom_angle
_geom_angle_site_symmetry_1
_geom_angle_site_symmetry_3
N2 Ag1 N1 129.4(6) 1_565 .
N2 Ag1 O1 125.8(6) 1_565 .
N1 Ag1 O1 103.8(6) . .
N2 Ag1 Ag2 74.7(4) 1_565 .
N1 Ag1 Ag2 112.9(4) . .
O1 Ag1 Ag2 75.9(4) . .
N3 Ag2 O2 111.0(5) . .
N3 Ag2 N4 128.7(4) . 1_565
O2 Ag2 N4 120.4(5) . 1_565
N3 Ag2 Ag1 77.1(3) . .
O2 Ag2 Ag1 75.3(5) . .
N4 Ag2 Ag1 114.7(3) 1_565 .
O5 Ag3 N6 125.1(6) . 1_545
O5 Ag3 N5 110.0(6) . .
N6 Ag3 N5 124.3(5) 1_545 .
C5 N1 C1 118.3(17) . .
C5 N1 Ag1 120.7(12) . .
C1 N1 Ag1 120.6(14) . .
C8 N2 C12 115.0(17) . .
C8 N2 Ag1 130.5(15) . 1_545
C12 N2 Ag1 114.5(13) . 1_545
C17 N3 C13 115.8(12) . .
C17 N3 Ag2 121.3(9) . .
C13 N3 Ag2 122.9(10) . .
C24 N4 C20 119.9(15) . .
C24 N4 Ag2 115.9(10) . 1_545
C20 N4 Ag2 124.2(11) . 1_545
C29 N5 C25 116.7(14) . .
C29 N5 Ag3 122.4(11) . .
C25 N5 Ag3 120.4(11) . .
C36 N6 C32 119.7(17) . .
C36 N6 Ag3 118.3(13) . 1_565
C32 N6 Ag3 122.0(11) . 1_565
C43 O1 Ag1 125.7(12) . .
C43 O2 Ag2 128.6(12) . .
C44 O3 H3O 109.5 . .
C52 O5 Ag3 122.0(18) . .
H1W O9 H2W 113.9 . .
N1 C1 C2 121(2) . .
N1 C1 H1 119.4 . .
C2 C1 H1 119.4 . .
C3 C2 C1 120(2) . .
C3 C2 H2 120.0 . .
C1 C2 H2 120.0 . .
C2 C3 C4 118.7(19) . .
C2 C3 H3 120.6 . .
C4 C3 H3 120.6 . .
C6 C4 C3 127.3(15) . .
C6 C4 C5 117.7(18) . .
C3 C4 C5 114.9(18) . .
N1 C5 C4 126.9(17) . .
N1 C5 H5 116.6 . .
C4 C5 H5 116.6 . .
C7 C6 C4 123.7(14) . .
C7 C6 H6 118.1 . .
C4 C6 H6 118.1 . .
C6 C7 C8 125.6(14) . .
C6 C7 H7 117.2 . .
C8 C7 H7 117.2 . .
N2 C8 C9 127.4(19) . .
N2 C8 C7 115.1(16) . .
C9 C8 C7 116.8(16) . .
C8 C9 C10 120.1(19) . .
C8 C9 H9 119.9 . .
C10 C9 H9 119.9 . .
C11 C10 C9 114.7(19) . .
C11 C10 H10 122.6 . .
C9 C10 H10 122.6 . .
C12 C11 C10 120.4(19) . .
C12 C11 H11 119.8 . .
C10 C11 H11 119.8 . .
C11 C12 N2 122.0(19) . .
C11 C12 H12 119.0 . .
N2 C12 H12 119.0 . .
N3 C13 C14 122.1(15) . .
N3 C13 H13 118.9 . .
C14 C13 H13 118.9 . .
C15 C14 C13 119.9(13) . .
C15 C14 H14 120.1 . .
C13 C14 H14 120.1 . .
C14 C15 C16 120.7(12) . .
C14 C15 H15 119.6 . .
C16 C15 H15 119.6 . .
C18 C16 C17 122.1(13) . .
C18 C16 C15 125.0(12) . .
C17 C16 C15 112.9(12) . .
N3 C17 C16 128.5(12) . .
N3 C17 H17 115.8 . .
C16 C17 H17 115.8 . .
C19 C18 C16 128.3(13) . .
C19 C18 H18 115.8 . .
C16 C18 H18 115.8 . .
C18 C19 C20 123.7(13) . .
C18 C19 H19 118.1 . .
C20 C19 H19 118.1 . .
C21 C20 N4 118.1(17) . .
C21 C20 C19 127.2(14) . .
N4 C20 C19 114.8(14) . .
C20 C21 C22 123.3(17) . .
C20 C21 H21 118.4 . .
C22 C21 H21 118.4 . .
C23 C22 C21 119.5(17) . .
C23 C22 H22 120.3 . .
C21 C22 H22 120.3 . .
C22 C23 C24 117.7(16) . .
C22 C23 H23 121.1 . .
C24 C23 H23 121.1 . .
N4 C24 C23 121.5(15) . .
N4 C24 H24 119.2 . .
C23 C24 H24 119.2 . .
N5 C25 C26 122.4(17) . .
N5 C25 H25 118.8 . .
C26 C25 H25 118.8 . .
C27 C26 C25 120.5(19) . .
C27 C26 H26 119.7 . .
C25 C26 H26 119.7 . .
C28 C27 C26 115.7(18) . .
C28 C27 H27 122.1 . .
C26 C27 H27 122.1 . .
C27 C28 C29 122.5(17) . .
C27 C28 C30 123.3(14) . .
C29 C28 C30 114.0(15) . .
N5 C29 C28 122.0(16) . .
N5 C29 H29 119.0 . .
C28 C29 H29 119.0 . .
C31 C30 C28 127.2(16) . .
C31 C30 H30 116.4 . .
C28 C30 H30 116.4 . .
C30 C31 C32 128.6(17) . .
C30 C31 H31 115.7 . .
C32 C31 H31 115.7 . .
N6 C32 C31 118.5(14) . .
N6 C32 C33 119.6(15) . .
C31 C32 C33 121.9(15) . .
C34 C33 C32 117.4(18) . .
C34 C33 H33 121.3 . .
C32 C33 H33 121.3 . .
C33 C34 C35 125(2) . .
C33 C34 H34 117.4 . .
C35 C34 H34 117.4 . .
C36 C35 C34 116(2) . .
C36 C35 H35 121.9 . .
C34 C35 H35 121.9 . .
N6 C36 C35 122(2) . .
N6 C36 H36 119.1 . .
C35 C36 H36 119.1 . .
C42 C37 C38 121.3(14) . .
C42 C37 C43 119.3(14) . .
C38 C37 C43 119.3(14) . .
C39 C38 C37 118.9(15) . .
C39 C38 H38 120.6 . .
C37 C38 H38 120.6 . .
C38 C39 C40 120.5(15) . .
C38 C39 C45 118.4(18) . .
C40 C39 C45 121.0(19) . .
C41 C40 C39 119.9(14) . .
C41 C40 H40 120.0 . .
C39 C40 H40 120.0 . .
C40 C41 C42 120.2(14) . .
C40 C41 C44 124.3(17) . .
C42 C41 C44 115.4(17) . .
C37 C42 C41 119.0(14) . .
C37 C42 H42 120.5 . .
C41 C42 H42 120.5 . .
O1 C43 O2 124.3(15) . .
O1 C43 C37 120.2(15) . .
O2 C43 C37 115.4(14) . .
O4 C44 O3 132(2) . .
O4 C44 C41 117(2) . .
O3 C44 C41 112(2) . .
C39 C45 H45A 109.5 . .
C39 C45 H45B 109.5 . .
H45A C45 H45B 109.5 . .
C39 C45 H45C 109.5 . .
H45A C45 H45C 109.5 . .
H45B C45 H45C 109.5 . .
C51 C46 C47 119.1(15) . .
C51 C46 C52 119.3(17) . .
C47 C46 C52 121.6(16) . .
C48 C47 C46 121.8(16) . .
C48 C47 H47 119.1 . .
C46 C47 H47 119.1 . .
C47 C48 C49 114.1(17) . .
C47 C48 C54 123(2) . .
C49 C48 C54 122.5(19) . .
C50 C49 C48 122.7(15) . .
C50 C49 H49 118.7 . .
C48 C49 H49 118.7 . .
C51 C50 C49 117.9(16) . .
C51 C50 C53 122.9(19) . .
C49 C50 C53 119.2(17) . .
C46 C51 C50 124.2(18) . .
C46 C51 H51 117.9 . .
C50 C51 H51 117.9 . .
O5 C52 O6 128(2) . .
O5 C52 C46 116(2) . .
O6 C52 C46 115.2(19) . .
O8 C53 O7 127(2) . .
O8 C53 C50 119(2) . .
O7 C53 C50 114(2) . .
C48 C54 H54A 109.5 . .
C48 C54 H54B 109.5 . .
H54A C54 H54B 109.5 . .
C48 C54 H54C 109.5 . .
H54A C54 H54C 109.5 . .
H54B C54 H54C 109.5 . .

loop_
_geom_bond_atom_site_label_1
_geom_bond_atom_site_label_2
_geom_bond_distance
_geom_bond_site_symmetry_2
Ag1 N2 2.166(15) 1_565
Ag1 N1 2.240(15) .
Ag1 O1 2.288(13) .
Ag1 Ag2 3.226(3) .
Ag2 N3 2.192(10) .
Ag2 O2 2.232(13) .
Ag2 N4 2.236(12) 1_565
Ag3 O5 2.225(16) .
Ag3 N6 2.244(15) 1_545
Ag3 N5 2.261(13) .
N1 C5 1.31(2) .
N1 C1 1.33(2) .
N2 C8 1.28(2) .
N2 C12 1.43(3) .
N2 Ag1 2.166(14) 1_545
N3 C17 1.347(17) .
N3 C13 1.376(18) .
N4 C24 1.35(2) .
N4 C20 1.380(17) .
N4 Ag2 2.236(12) 1_545
N5 C29 1.29(2) .
N5 C25 1.34(2) .
N6 C36 1.34(3) .
N6 C32 1.381(19) .
N6 Ag3 2.244(15) 1_565
O1 C43 1.23(2) .
O2 C43 1.30(2) .
O3 C44 1.27(3) .
O3 H3O 0.8300 .
O4 C44 1.21(3) .
O5 C52 1.14(3) .
O6 C52 1.28(3) .
O7 C53 1.26(3) .
O8 C53 1.22(3) .
O9 H1W 0.8501 .
O9 H2W 0.8501 .
C1 C2 1.46(3) .
C1 H1 0.9400 .
C2 C3 1.39(3) .
C2 H2 0.9400 .
C3 C4 1.43(3) .
C3 H3 0.9400 .
C4 C6 1.39(3) .
C4 C5 1.44(2) .
C5 H5 0.9400 .
C6 C7 1.30(2) .
C6 H6 0.9400 .
C7 C8 1.56(2) .
C7 H7 0.9400 .
C8 C9 1.34(3) .
C9 C10 1.43(3) .
C9 H9 0.9400 .
C10 C11 1.41(3) .
C10 H10 0.9400 .
C11 C12 1.37(4) .
C11 H11 0.9400 .
C12 H12 0.9400 .
C13 C14 1.42(2) .
C13 H13 0.9400 .
C14 C15 1.36(2) .
C14 H14 0.9400 .
C15 C16 1.47(2) .
C15 H15 0.9400 .
C16 C18 1.37(2) .
C16 C17 1.405(18) .
C17 H17 0.9400 .
C18 C19 1.349(18) .
C18 H18 0.9400 .
C19 C20 1.43(2) .
C19 H19 0.9400 .
C20 C21 1.35(3) .
C21 C22 1.40(3) .
C21 H21 0.9400 .
C22 C23 1.33(3) .
C22 H22 0.9400 .
C23 C24 1.44(3) .
C23 H23 0.9400 .
C24 H24 0.9400 .
C25 C26 1.38(3) .
C25 H25 0.9400 .
C26 C27 1.36(3) .
C26 H26 0.9400 .
C27 C28 1.32(3) .
C27 H27 0.9400 .
C28 C29 1.396(16) .
C28 C30 1.56(2) .
C29 H29 0.9400 .
C30 C31 1.31(2) .
C30 H30 0.9400 .
C31 C32 1.41(2) .
C31 H31 0.9400 .
C32 C33 1.41(2) .
C33 C34 1.28(3) .
C33 H33 0.9400 .
C34 C35 1.39(3) .
C34 H34 0.9400 .
C35 C36 1.36(3) .
C35 H35 0.9400 .
C36 H36 0.9400 .
C37 C42 1.36(2) .
C37 C38 1.39(2) .
C37 C43 1.52(2) .
C38 C39 1.37(2) .
C38 H38 0.9400 .
C39 C40 1.39(3) .
C39 C45 1.49(3) .
C40 C41 1.36(3) .
C40 H40 0.9400 .
C41 C42 1.40(2) .
C41 C44 1.58(2) .
C42 H42 0.9400 .
C45 H45A 0.9700 .
C45 H45B 0.9700 .
C45 H45C 0.9700 .
C46 C51 1.30(2) .
C46 C47 1.40(2) .
C46 C52 1.58(2) .
C47 C48 1.39(2) .
C47 H47 0.9400 .
C48 C49 1.43(3) .
C48 C54 1.51(3) .
C49 C50 1.37(3) .
C49 H49 0.9400 .
C50 C51 1.34(2) .
C50 C53 1.54(3) .
C51 H51 0.9400 .
C54 H54A 0.9700 .
C54 H54B 0.9700 .
C54 H54C 0.9700 .

loop_
_geom_hbond_atom_site_label_D
_geom_hbond_atom_site_label_H
_geom_hbond_atom_site_label_A
_geom_hbond_distance_DH
_geom_hbond_distance_HA
_geom_hbond_distance_DA
_geom_hbond_angle_DHA
_geom_hbond_site_symmetry_A
O3 H3O O8 0.83 1.62 2.45(2) 172.6 1_465
